data_4330116
loop_
_publ_author_name
'Honghan Fei'
'Cari S. Han'
'Scott R. J. Oliver'

_publ_section_title
;
 A Cationic Antimonite Chain Templated by Sulfate: [Sb6O74+][(SO42-)2]
;
_journal_name_full 'Inorganic Chemistry'
_journal_page_first 8655
_journal_page_last 8657
_journal_paper_doi 10.1021/ic3013409
_journal_volume 51
_journal_year 2012
_chemical_formula_sum 'O7.5 S Sb3'
_chemical_formula_weight 517.31
_chemical_name_systematic
; 
 ? 
;
_space_group_IT_number 37
_symmetry_cell_setting orthorhombic
_symmetry_space_group_name_Hall 'C 2 -2c'
_symmetry_space_group_name_H-M 'C c c 2'
_atom_sites_solution_primary direct
_atom_sites_solution_secondary difmap
_audit_creation_method SHELXL-97
_cell_angle_alpha 90.00
_cell_angle_beta 90.00
_cell_angle_gamma 90.00
_cell_formula_units_Z 8
_cell_length_a 12.0329(6)
_cell_length_b 18.9371(10)
_cell_length_c 5.8595(3)
_cell_measurement_reflns_used 6001
_cell_measurement_temperature 296(2)
_cell_measurement_theta_max 59.006
_cell_measurement_theta_min 6.772
_cell_volume 1335.19(12)
_computing_cell_refinement 'Bruker SAINT v7.34'
_computing_data_collection 'Bruker APEX-II v2.1-4'
_computing_data_reduction 'Bruker SAINT v7.34'
_computing_structure_refinement 'SHELXL-97 (Sheldrick, 1997)'
_computing_structure_solution 'SHELXS-97 (Sheldrick, 1990)'
_diffrn_ambient_temperature 296(2)
_diffrn_detector_area_resol_mean 83.33
_diffrn_measured_fraction_theta_full 1.000
_diffrn_measured_fraction_theta_max 1.000
_diffrn_measurement_device_type 'Bruker APEX-II'
_diffrn_measurement_method \w/2\q-scans
_diffrn_radiation_monochromator graphite
_diffrn_radiation_source 'fine-focus sealed tube'
_diffrn_radiation_type MoK\a
_diffrn_radiation_wavelength 0.71073
_diffrn_reflns_av_R_equivalents 0.0263
_diffrn_reflns_av_sigmaI/netI 0.0211
_diffrn_reflns_limit_h_max 15
_diffrn_reflns_limit_h_min -15
_diffrn_reflns_limit_k_max 24
_diffrn_reflns_limit_k_min -24
_diffrn_reflns_limit_l_max 7
_diffrn_reflns_limit_l_min -7
_diffrn_reflns_number 6647
_diffrn_reflns_theta_full 27.08
_diffrn_reflns_theta_max 27.08
_diffrn_reflns_theta_min 2.01
_exptl_absorpt_coefficient_mu 12.364
_exptl_absorpt_correction_T_max 0.7459
_exptl_absorpt_correction_T_min 0.4816
_exptl_absorpt_correction_type empirical
_exptl_absorpt_process_details SADABS
_exptl_crystal_colour colorless
_exptl_crystal_density_diffrn 5.147
_exptl_crystal_description needle
_exptl_crystal_F_000 1832
_exptl_crystal_size_max 0.245
_exptl_crystal_size_mid 0.035
_exptl_crystal_size_min 0.030
_refine_diff_density_max 0.682
_refine_diff_density_min -0.463
_refine_diff_density_rms 0.170
_refine_ls_abs_structure_details 'Flack H D (1983), Acta Cryst. A39, 876-881'
_refine_ls_abs_structure_Flack 0.04(2)
_refine_ls_extinction_coef 0.00164(5)
_refine_ls_extinction_expression Fc^*^=kFc[1+0.001xFc^2^\l^3^/sin(2\q)]^-1/4^
_refine_ls_extinction_method SHELXL
_refine_ls_goodness_of_fit_ref 1.097
_refine_ls_matrix_type full
_refine_ls_number_parameters 107
_refine_ls_number_reflns 1479
_refine_ls_number_restraints 1
_refine_ls_restrained_S_all 1.096
_refine_ls_R_factor_all 0.0116
_refine_ls_R_factor_gt 0.0115
_refine_ls_shift/su_max 0.001
_refine_ls_shift/su_mean 0.000
_refine_ls_structure_factor_coef Fsqd
_refine_ls_weighting_details 'calc w=1/[\s^2^(Fo^2^)+(0.0110P)^2^+0.3169P] where P=(Fo^2^+2Fc^2^)/3'
_refine_ls_weighting_scheme calc
_refine_ls_wR_factor_gt 0.0278
_refine_ls_wR_factor_ref 0.0278
_reflns_number_gt 1471
_reflns_number_total 1479
_reflns_threshold_expression >2sigma(I)
_cod_data_source_file ic3013409_si_002.cif
_cod_data_source_block xsc1206
_cod_original_formula_sum 'O7.50 S Sb3'
_cod_database_code 4330116

loop_
_symmetry_equiv_pos_as_xyz
'x, y, z'
'-x, -y, z'
'x, -y, z+1/2'
'-x, y, z+1/2'
'x+1/2, y+1/2, z'
'-x+1/2, -y+1/2, z'
'x+1/2, -y+1/2, z+1/2'
'-x+1/2, y+1/2, z+1/2'

loop_
_atom_site_label
_atom_site_type_symbol
_atom_site_fract_x
_atom_site_fract_y
_atom_site_fract_z
_atom_site_U_iso_or_equiv
_atom_site_adp_type
_atom_site_occupancy
_atom_site_symmetry_multiplicity
_atom_site_calc_flag
_atom_site_refinement_flags
Sb1 Sb 0.187491(17) 0.434789(10) 0.49978(5) 0.01081(6) Uani 1 1 d .
Sb2 Sb 0.391731(17) 0.433840(10) 0.88813(4) 0.00985(6) Uani 1 1 d .
Sb3 Sb 0.407170(16) 0.292860(11) 0.51806(5) 0.01166(6) Uani 1 1 d .
O6 O 0.5562(2) 0.21432(14) 0.5972(6) 0.0382(8) Uani 1 1 d .
S1 S 0.63322(7) 0.15528(4) 0.55026(14) 0.01501(19) Uani 1 1 d .
O2 O 0.25834(15) 0.50085(13) 0.2762(5) 0.0111(4) Uani 1 1 d .
O3 O 0.4934(2) 0.33468(9) 0.7846(4) 0.0120(5) Uani 1 1 d .
O5 O 0.5000 0.5000 0.7432(8) 0.0113(6) Uani 1 2 d S
O4 O 0.34643(17) 0.39861(11) 0.5647(4) 0.0105(5) Uani 1 1 d .
O7 O 0.6927(2) 0.16760(15) 0.3374(6) 0.0301(7) Uani 1 1 d .
O9 O 0.5762(2) 0.08710(14) 0.5507(6) 0.0281(7) Uani 1 1 d .
O8 O 0.7154(2) 0.15505(12) 0.7446(5) 0.0195(6) Uani 1 1 d .

loop_
_atom_site_aniso_label
_atom_site_aniso_U_11
_atom_site_aniso_U_22
_atom_site_aniso_U_33
_atom_site_aniso_U_23
_atom_site_aniso_U_13
_atom_site_aniso_U_12
Sb1 0.00837(10) 0.01251(10) 0.01157(12) 0.00156(12) -0.00062(10) -0.00174(7)
Sb2 0.00982(11) 0.01122(11) 0.00850(13) 0.00052(10) 0.00005(10) -0.00014(8)
Sb3 0.01302(11) 0.01168(10) 0.01029(12) -0.00029(9) 0.00107(10) -0.00436(7)
O6 0.0432(17) 0.0424(17) 0.0291(18) -0.0057(15) -0.0053(15) 0.0317(14)
S1 0.0157(4) 0.0167(4) 0.0126(5) -0.0001(3) -0.0001(3) 0.0074(3)
O2 0.0137(9) 0.0110(8) 0.0087(12) 0.0020(8) -0.0002(11) -0.0009(11)
O3 0.0166(10) 0.0121(9) 0.0072(13) -0.0024(11) -0.0020(9) 0.0026(11)
O5 0.0093(13) 0.0135(13) 0.0112(14) 0.000 0.000 -0.0030(15)
O4 0.0097(10) 0.0126(10) 0.0092(12) -0.0007(9) -0.0027(8) 0.0009(8)
O7 0.0338(16) 0.0385(18) 0.0179(17) -0.0016(14) 0.0083(12) -0.0019(14)
O9 0.0231(13) 0.0306(14) 0.031(2) 0.0004(13) -0.0048(13) -0.0057(12)
O8 0.0195(12) 0.0183(11) 0.0209(16) 0.0020(12) -0.0059(11) 0.0000(10)

loop_
_atom_type_symbol
_atom_type_description
_atom_type_scat_dispersion_real
_atom_type_scat_dispersion_imag
_atom_type_scat_source
O O 0.0106 0.0060 'International Tables Vol C Tables 4.2.6.8 and 6.1.1.4'
S S 0.1246 0.1234 'International Tables Vol C Tables 4.2.6.8 and 6.1.1.4'
Sb Sb -0.5866 1.5461 'International Tables Vol C Tables 4.2.6.8 and 6.1.1.4'

loop_
_geom_angle_atom_site_label_1
_geom_angle_atom_site_label_2
_geom_angle_atom_site_label_3
_geom_angle
_geom_angle_site_symmetry_1
_geom_angle_site_symmetry_3
O2 Sb1 O4 86.18(9) . .
O2 Sb1 O2 88.31(4) . 3_565
O4 Sb1 O2 71.91(8) . 3_565
O2 Sb1 O8 88.54(10) . 7_454
O4 Sb1 O8 74.81(9) . 7_454
O2 Sb1 O8 146.71(8) 3_565 7_454
O5 Sb2 O4 89.12(14) . .
O5 Sb2 O2 89.79(8) . 3_565
O4 Sb2 O2 73.05(10) . 3_565
O5 Sb2 O3 93.01(7) . .
O4 Sb2 O3 68.96(8) . .
O2 Sb2 O3 141.84(11) 3_565 .
O3 Sb3 O3 93.81(4) 4_654 .
O3 Sb3 O4 85.45(8) 4_654 .
O3 Sb3 O4 73.34(8) . .
O3 Sb3 O6 85.93(10) 4_654 .
O3 Sb3 O6 73.08(10) . .
O4 Sb3 O6 144.62(10) . .
S1 O6 Sb3 155.6(2) . .
O7 S1 O9 111.94(18) . .
O7 S1 O6 110.26(17) . .
O9 S1 O6 111.93(18) . .
O7 S1 O8 108.94(16) . .
O9 S1 O8 107.69(15) . .
O6 S1 O8 105.84(16) . .
Sb1 O2 Sb2 118.84(14) . 3_564
Sb1 O2 Sb1 131.54(9) . 3_564
Sb2 O2 Sb1 101.37(10) 3_564 3_564
Sb3 O3 Sb3 132.97(10) 4_655 .
Sb3 O3 Sb2 117.44(11) 4_655 .
Sb3 O3 Sb2 104.27(10) . .
Sb2 O5 Sb2 129.7(2) . 2_665
Sb1 O4 Sb2 107.67(10) . .
Sb1 O4 Sb3 126.89(10) . .
Sb2 O4 Sb3 108.98(9) . .
S1 O8 Sb1 113.52(13) . 7

loop_
_geom_bond_atom_site_label_1
_geom_bond_atom_site_label_2
_geom_bond_distance
_geom_bond_site_symmetry_2
Sb1 O2 2.002(3) .
Sb1 O4 2.067(2) .
Sb1 O2 2.199(3) 3_565
Sb1 O8 2.290(3) 7_454
Sb2 O5 1.997(2) .
Sb2 O4 2.082(2) .
Sb2 O2 2.130(2) 3_565
Sb2 O3 2.322(2) .
Sb3 O3 1.982(2) 4_654
Sb3 O3 2.035(2) .
Sb3 O4 2.149(2) .
Sb3 O6 2.376(3) .
O6 S1 1.478(3) .
S1 O7 1.457(3) .
S1 O9 1.462(3) .
S1 O8 1.508(3) .
O2 Sb2 2.130(2) 3_564
O2 Sb1 2.199(3) 3_564
O3 Sb3 1.982(2) 4_655
O5 Sb2 1.997(2) 2_665
O8 Sb1 2.290(3) 7

loop_
_geom_torsion_atom_site_label_1
_geom_torsion_atom_site_label_2
_geom_torsion_atom_site_label_3
_geom_torsion_atom_site_label_4
_geom_torsion
_geom_torsion_site_symmetry_1
_geom_torsion_site_symmetry_4
O3 Sb3 O6 S1 -70.2(5) 4_654 .
O3 Sb3 O6 S1 -165.4(5) . .
O4 Sb3 O6 S1 -146.4(4) . .
Sb3 O6 S1 O7 56.9(5) . .
Sb3 O6 S1 O9 -68.4(5) . .
Sb3 O6 S1 O8 174.6(4) . .
O4 Sb1 O2 Sb2 -52.72(12) . 3_564
O2 Sb1 O2 Sb2 19.26(11) 3_565 3_564
O8 Sb1 O2 Sb2 -127.60(13) 7_454 3_564
O4 Sb1 O2 Sb1 165.22(18) . 3_564
O2 Sb1 O2 Sb1 -122.80(19) 3_565 3_564
O8 Sb1 O2 Sb1 90.35(17) 7_454 3_564
O3 Sb3 O3 Sb3 -108.1(2) 4_654 4_655
O4 Sb3 O3 Sb3 167.85(19) . 4_655
O6 Sb3 O3 Sb3 -23.48(17) . 4_655
O3 Sb3 O3 Sb2 99.45(5) 4_654 .
O4 Sb3 O3 Sb2 15.36(8) . .
O6 Sb3 O3 Sb2 -175.97(12) . .
O5 Sb2 O3 Sb3 98.19(15) . 4_655
O4 Sb2 O3 Sb3 -173.92(14) . 4_655
O2 Sb2 O3 Sb3 -168.31(11) 3_565 4_655
O5 Sb2 O3 Sb3 -104.20(15) . .
O4 Sb2 O3 Sb3 -16.30(9) . .
O2 Sb2 O3 Sb3 -10.70(19) 3_565 .
O4 Sb2 O5 Sb2 -177.16(6) . 2_665
O2 Sb2 O5 Sb2 109.78(8) 3_565 2_665
O3 Sb2 O5 Sb2 -108.29(6) . 2_665
O2 Sb1 O4 Sb2 108.66(12) . .
O2 Sb1 O4 Sb2 19.19(10) 3_565 .
O8 Sb1 O4 Sb2 -161.82(12) 7_454 .
O2 Sb1 O4 Sb3 -119.60(14) . .
O2 Sb1 O4 Sb3 150.93(15) 3_565 .
O8 Sb1 O4 Sb3 -30.08(13) 7_454 .
O5 Sb2 O4 Sb1 -109.76(8) . .
O2 Sb2 O4 Sb1 -19.71(9) 3_565 .
O3 Sb2 O4 Sb1 156.68(12) . .
O5 Sb2 O4 Sb3 109.37(8) . .
O2 Sb2 O4 Sb3 -160.58(11) 3_565 .
O3 Sb2 O4 Sb3 15.81(8) . .
O3 Sb3 O4 Sb1 115.78(15) 4_654 .
O3 Sb3 O4 Sb1 -148.87(16) . .
O6 Sb3 O4 Sb1 -167.82(15) . .
O3 Sb3 O4 Sb2 -112.98(11) 4_654 .
O3 Sb3 O4 Sb2 -17.62(9) . .
O6 Sb3 O4 Sb2 -36.6(2) . .
O7 S1 O8 Sb1 -135.68(16) . 7
O9 S1 O8 Sb1 -14.1(2) . 7
O6 S1 O8 Sb1 105.78(17) . 7
